data_7053772
loop_
_publ_author_name
'Wan, Chong-Qing'
'Han, Jie'
'Mak, Thomas C. W.'

_publ_section_title
;
 Intermolecular S&#x22EF;\p interactions in crystalline sulfanyl-triazine
 derivatives
;
_journal_issue 4
_journal_name_full 'New Journal of Chemistry'
_journal_page_first 707
_journal_paper_doi 10.1039/b818344a
_journal_volume 33
_journal_year 2009
_chemical_formula_sum 'C15 H9 N9 S3'
_chemical_formula_weight 411.49
_chemical_name_systematic
;
?
;
_space_group_IT_number 14
_symmetry_cell_setting monoclinic
_symmetry_space_group_name_Hall '-P 2yn'
_symmetry_space_group_name_H-M 'P 1 21/n 1'
_atom_sites_solution_hydrogens geom
_atom_sites_solution_primary direct
_atom_sites_solution_secondary difmap
_audit_creation_method SHELXL-97
_cell_angle_alpha 90.00
_cell_angle_beta 99.290(6)
_cell_angle_gamma 90.00
_cell_formula_units_Z 4
_cell_length_a 11.814(3)
_cell_length_b 11.411(3)
_cell_length_c 13.428(3)
_cell_measurement_temperature 298(2)
_cell_volume 1786.5(8)
_computing_cell_refinement 'Bruker SMART'
_computing_data_collection 'Bruker SMART'
_computing_data_reduction 'Bruker SAINT'
_computing_molecular_graphics 'Bruker SHELXTL'
_computing_publication_material 'Bruker SHELXTL'
_computing_structure_refinement 'SHELXL-97 (Sheldrick, 1997)'
_computing_structure_solution 'SHELXS-97 (Sheldrick, 1990)'
_diffrn_ambient_temperature 298(2)
_diffrn_measured_fraction_theta_full 0.998
_diffrn_measured_fraction_theta_max 0.998
_diffrn_radiation_monochromator graphite
_diffrn_radiation_source 'fine-focus sealed tube'
_diffrn_radiation_type MoK\a
_diffrn_radiation_wavelength 0.71073
_diffrn_reflns_av_R_equivalents 0.0583
_diffrn_reflns_av_sigmaI/netI 0.0813
_diffrn_reflns_limit_h_max 13
_diffrn_reflns_limit_h_min -14
_diffrn_reflns_limit_k_max 12
_diffrn_reflns_limit_k_min -13
_diffrn_reflns_limit_l_max 15
_diffrn_reflns_limit_l_min -8
_diffrn_reflns_number 8883
_diffrn_reflns_theta_full 25.01
_diffrn_reflns_theta_max 25.01
_diffrn_reflns_theta_min 2.13
_exptl_absorpt_coefficient_mu 0.437
_exptl_absorpt_correction_T_max 1.000000
_exptl_absorpt_correction_T_min 0.734255
_exptl_absorpt_correction_type multi-scan
_exptl_absorpt_process_details sadabs
_exptl_crystal_colour yellow
_exptl_crystal_density_diffrn 1.530
_exptl_crystal_density_method 'not measured'
_exptl_crystal_description block
_exptl_crystal_F_000 840
_exptl_crystal_size_max 0.53
_exptl_crystal_size_mid 0.41
_exptl_crystal_size_min 0.32
_refine_diff_density_max 0.503
_refine_diff_density_min -0.285
_refine_diff_density_rms 0.051
_refine_ls_extinction_method none
_refine_ls_goodness_of_fit_ref 0.980
_refine_ls_hydrogen_treatment constr
_refine_ls_matrix_type full
_refine_ls_number_parameters 224
_refine_ls_number_reflns 3146
_refine_ls_number_restraints 0
_refine_ls_restrained_S_all 0.980
_refine_ls_R_factor_all 0.1294
_refine_ls_R_factor_gt 0.0567
_refine_ls_shift/su_max 0.000
_refine_ls_shift/su_mean 0.000
_refine_ls_structure_factor_coef Fsqd
_refine_ls_weighting_details 'calc w=1/[\s^2^(Fo^2^)+(0.0621P)^2^+0.0000P] where P=(Fo^2^+2Fc^2^)/3'
_refine_ls_weighting_scheme calc
_refine_ls_wR_factor_gt 0.1159
_refine_ls_wR_factor_ref 0.1443
_reflns_number_gt 1609
_reflns_number_total 3146
_reflns_threshold_expression >2sigma(I)
_cod_data_source_file b818344asup1.cif
_cod_data_source_block compound1
_cod_depositor_comments
;
The following automatic conversions were performed:

'_refine_ls_hydrogen_treatment' value 'contr' was replaced with the
value 'constr' as specified in the replacement file
'src/cod-tools/trunk/data/replacement-values/replacement_values.lst'.

Automatic conversion script
Id: cif_fix_values 5376 2017-05-30 11:51:03Z andrius 
;
_cod_original_cell_volume 1786.3(8)
_cod_original_sg_symbol_H-M P2(1)/n
_cod_database_code 7053772

loop_
_symmetry_equiv_pos_as_xyz
'x, y, z'
'-x+1/2, y+1/2, -z+1/2'
'-x, -y, -z'
'x-1/2, -y-1/2, z-1/2'

loop_
_atom_site_label
_atom_site_type_symbol
_atom_site_fract_x
_atom_site_fract_y
_atom_site_fract_z
_atom_site_U_iso_or_equiv
_atom_site_adp_type
_atom_site_occupancy
_atom_site_symmetry_multiplicity
_atom_site_calc_flag
_atom_site_refinement_flags
S1 S 0.71373(11) 0.33756(12) 0.28741(9) 0.0683(4) Uani 1 1 d .
S2 S 0.72194(11) 0.48489(12) 0.66699(9) 0.0679(4) Uani 1 1 d .
S3 S 0.97334(10) 0.68246(12) 0.42710(10) 0.0703(4) Uani 1 1 d .
N1 N 0.7183(3) 0.4149(3) 0.4755(3) 0.0501(9) Uani 1 1 d .
N2 N 0.8383(3) 0.5742(3) 0.5400(3) 0.0569(10) Uani 1 1 d .
N3 N 0.8390(3) 0.5063(3) 0.3730(3) 0.0593(10) Uani 1 1 d .
C5 C 0.5057(4) 0.3973(4) 0.6127(3) 0.0679(14) Uiso 1 1 d .
H5A H 0.4869 0.4725 0.5888 0.082 Uiso 1 1 calc R
C7 C 0.5650(5) 0.1920(5) 0.6877(4) 0.0932(18) Uiso 1 1 d .
H7A H 0.5826 0.1185 0.7158 0.112 Uiso 1 1 calc R
N4 N 0.4234(3) 0.3165(4) 0.6070(3) 0.0726(12) Uiso 1 1 d .
C6 C 0.4543(4) 0.2140(5) 0.6441(4) 0.0764(15) Uiso 1 1 d .
H6A H 0.4000 0.1545 0.6410 0.092 Uiso 1 1 calc R
N5 N 0.6494(3) 0.2709(4) 0.6919(3) 0.0836(13) Uani 1 1 d .
N8 N 0.8371(5) 0.9340(4) 0.5786(4) 0.0920(14) Uani 1 1 d .
N9 N 1.0506(3) 0.8349(4) 0.5660(3) 0.0798(13) Uani 1 1 d .
C1 C 0.7612(3) 0.4277(4) 0.3904(3) 0.0519(11) Uani 1 1 d .
C2 C 0.7621(3) 0.4902(4) 0.5475(3) 0.0514(11) Uani 1 1 d .
C3 C 0.8721(3) 0.5781(4) 0.4504(4) 0.0548(12) Uani 1 1 d .
C4 C 0.6172(3) 0.3726(4) 0.6526(3) 0.0510(11) Uani 1 1 d .
C8 C 0.6090(4) 0.2525(4) 0.3353(3) 0.0552(12) Uani 1 1 d .
N6 N 0.5020(4) 0.2885(3) 0.3151(3) 0.0676(11) Uani 1 1 d .
N7 N 0.5622(4) 0.0822(4) 0.4183(4) 0.1003(16) Uani 1 1 d .
C9 C 0.4255(4) 0.2199(5) 0.3468(4) 0.0750(15) Uani 1 1 d .
H9A H 0.3487 0.2417 0.3343 0.090 Uiso 1 1 calc R
C10 C 0.4549(5) 0.1188(5) 0.3968(4) 0.0808(16) Uani 1 1 d .
H10A H 0.3973 0.0732 0.4169 0.097 Uiso 1 1 calc R
C11 C 0.6377(4) 0.1509(5) 0.3853(4) 0.0855(17) Uani 1 1 d .
H11A H 0.7145 0.1287 0.3970 0.103 Uiso 1 1 calc R
C12 C 0.9553(4) 0.7928(4) 0.5144(3) 0.0611(13) Uani 1 1 d .
C13 C 0.8501(4) 0.8414(5) 0.5209(4) 0.0704(14) Uani 1 1 d .
H13A H 0.7850 0.8081 0.4832 0.084 Uiso 1 1 calc R
C14 C 0.9349(7) 0.9770(5) 0.6295(4) 0.094(2) Uani 1 1 d .
H14A H 0.9323 1.0431 0.6696 0.113 Uiso 1 1 calc R
C15 C 1.0376(6) 0.9271(6) 0.6241(5) 0.094(2) Uani 1 1 d .
H15A H 1.1027 0.9587 0.6631 0.113 Uiso 1 1 calc R

loop_
_atom_site_aniso_label
_atom_site_aniso_U_11
_atom_site_aniso_U_22
_atom_site_aniso_U_33
_atom_site_aniso_U_23
_atom_site_aniso_U_13
_atom_site_aniso_U_12
S1 0.0720(9) 0.0786(10) 0.0550(8) -0.0041(7) 0.0126(6) -0.0124(7)
S2 0.0727(9) 0.0761(10) 0.0573(8) -0.0078(7) 0.0175(6) -0.0243(7)
S3 0.0612(8) 0.0728(9) 0.0800(10) 0.0097(7) 0.0205(7) -0.0144(7)
N1 0.045(2) 0.056(2) 0.049(2) 0.0020(19) 0.0026(18) -0.0029(18)
N2 0.048(2) 0.063(3) 0.058(3) 0.0060(19) 0.0043(19) -0.008(2)
N3 0.053(2) 0.066(3) 0.058(3) 0.006(2) 0.0103(19) -0.006(2)
N5 0.057(3) 0.069(3) 0.116(4) 0.011(3) -0.013(2) -0.008(2)
N8 0.104(4) 0.078(4) 0.099(4) -0.002(3) 0.032(3) -0.018(3)
N9 0.067(3) 0.101(4) 0.067(3) 0.005(3) -0.004(2) -0.027(3)
C1 0.043(3) 0.056(3) 0.056(3) 0.002(2) 0.003(2) 0.003(2)
C2 0.035(2) 0.057(3) 0.060(3) 0.010(2) 0.004(2) 0.002(2)
C3 0.041(3) 0.054(3) 0.067(4) 0.012(3) 0.004(2) -0.003(2)
C4 0.048(3) 0.058(3) 0.047(3) -0.001(2) 0.007(2) 0.000(2)
C8 0.054(3) 0.058(3) 0.051(3) -0.002(2) -0.002(2) -0.003(2)
N6 0.062(3) 0.071(3) 0.068(3) 0.005(2) 0.005(2) 0.001(2)
N7 0.076(3) 0.075(3) 0.150(5) 0.038(3) 0.018(3) 0.001(3)
C9 0.056(3) 0.074(4) 0.093(4) 0.008(3) 0.003(3) -0.002(3)
C10 0.071(4) 0.067(4) 0.102(5) -0.006(3) 0.010(3) -0.014(3)
C11 0.062(4) 0.079(4) 0.114(5) 0.026(4) 0.011(3) 0.006(3)
C12 0.053(3) 0.066(3) 0.062(3) 0.018(2) 0.003(2) -0.015(3)
C13 0.057(3) 0.067(4) 0.084(4) 0.005(3) 0.002(3) -0.013(3)
C14 0.129(6) 0.087(5) 0.075(4) -0.011(3) 0.044(4) -0.040(5)
C15 0.100(5) 0.114(6) 0.068(4) -0.002(4) 0.011(4) -0.057(4)

loop_
_atom_type_symbol
_atom_type_description
_atom_type_scat_dispersion_real
_atom_type_scat_dispersion_imag
_atom_type_scat_source
C C 0.0033 0.0016 'International Tables Vol C Tables 4.2.6.8 and 6.1.1.4'
H H 0.0000 0.0000 'International Tables Vol C Tables 4.2.6.8 and 6.1.1.4'
N N 0.0061 0.0033 'International Tables Vol C Tables 4.2.6.8 and 6.1.1.4'
S S 0.1246 0.1234 'International Tables Vol C Tables 4.2.6.8 and 6.1.1.4'

loop_
_geom_angle_atom_site_label_1
_geom_angle_atom_site_label_2
_geom_angle_atom_site_label_3
_geom_angle
C1 S1 C8 100.9(2)
C2 S2 C4 102.3(2)
C3 S3 C12 102.0(2)
C1 N1 C2 113.2(4)
C3 N2 C2 113.5(4)
C3 N3 C1 113.6(4)
N4 C5 C4 121.8(5)
N4 C5 H5A 119.1
C4 C5 H5A 119.1
N5 C7 C6 123.4(6)
N5 C7 H7A 118.3
C6 C7 H7A 118.3
C6 N4 C5 116.4(4)
N4 C6 C7 121.2(5)
N4 C6 H6A 119.4
C7 C6 H6A 119.4
C4 N5 C7 114.5(4)
C13 N8 C14 114.6(5)
C12 N9 C15 115.3(5)
N1 C1 N3 126.4(4)
N1 C1 S1 119.9(3)
N3 C1 S1 113.7(4)
N2 C2 N1 126.7(4)
N2 C2 S2 112.4(4)
N1 C2 S2 120.8(3)
N2 C3 N3 126.4(4)
N2 C3 S3 119.9(4)
N3 C3 S3 113.7(4)
N5 C4 C5 122.7(4)
N5 C4 S2 116.5(3)
C5 C4 S2 120.4(4)
N6 C8 C11 121.7(5)
N6 C8 S1 117.2(4)
C11 C8 S1 121.0(4)
C8 N6 C9 115.8(4)
C11 N7 C10 114.7(5)
N6 C9 C10 122.2(5)
N6 C9 H9A 118.9
C10 C9 H9A 118.9
N7 C10 C9 122.5(5)
N7 C10 H10A 118.7
C9 C10 H10A 118.7
N7 C11 C8 123.1(5)
N7 C11 H11A 118.4
C8 C11 H11A 118.4
N9 C12 C13 121.7(5)
N9 C12 S3 115.3(4)
C13 C12 S3 122.6(4)
N8 C13 C12 123.1(5)
N8 C13 H13A 118.5
C12 C13 H13A 118.5
N8 C14 C15 121.8(6)
N8 C14 H14A 119.1
C15 C14 H14A 119.1
N9 C15 C14 123.5(6)
N9 C15 H15A 118.2
C14 C15 H15A 118.2

loop_
_geom_bond_atom_site_label_1
_geom_bond_atom_site_label_2
_geom_bond_distance
S1 C1 1.742(4)
S1 C8 1.773(5)
S2 C2 1.746(5)
S2 C4 1.770(4)
S3 C3 1.752(4)
S3 C12 1.756(5)
N1 C1 1.332(5)
N1 C2 1.333(5)
N2 C3 1.328(5)
N2 C2 1.331(5)
N3 C3 1.331(5)
N3 C1 1.332(5)
C5 N4 1.333(5)
C5 C4 1.369(6)
C5 H5A 0.9300
C7 N5 1.337(6)
C7 C6 1.367(6)
C7 H7A 0.9300
N4 C6 1.300(6)
C6 H6A 0.9300
N5 C4 1.306(5)
N8 C13 1.334(6)
N8 C14 1.338(7)
N9 C12 1.314(5)
N9 C15 1.333(7)
C8 N6 1.315(5)
C8 C11 1.355(6)
N6 C9 1.317(6)
N7 C11 1.317(6)
N7 C10 1.321(6)
C9 C10 1.352(6)
C9 H9A 0.9300
C10 H10A 0.9300
C11 H11A 0.9300
C12 C13 1.376(6)
C13 H13A 0.9300
C14 C15 1.353(8)
C14 H14A 0.9300
C15 H15A 0.9300

loop_
_geom_torsion_atom_site_label_1
_geom_torsion_atom_site_label_2
_geom_torsion_atom_site_label_3
_geom_torsion_atom_site_label_4
_geom_torsion
C4 C5 N4 C6 1.9(7)
C5 N4 C6 C7 0.9(7)
N5 C7 C6 N4 -2.7(9)
C6 C7 N5 C4 1.4(8)
C2 N1 C1 N3 -0.7(6)
C2 N1 C1 S1 -179.6(3)
C3 N3 C1 N1 -1.4(6)
C3 N3 C1 S1 177.5(3)
C8 S1 C1 N1 1.9(4)
C8 S1 C1 N3 -177.1(3)
C3 N2 C2 N1 -0.9(6)
C3 N2 C2 S2 178.5(3)
C1 N1 C2 N2 2.0(6)
C1 N1 C2 S2 -177.4(3)
C4 S2 C2 N2 177.2(3)
C4 S2 C2 N1 -3.3(4)
C2 N2 C3 N3 -1.7(6)
C2 N2 C3 S3 -179.4(3)
C1 N3 C3 N2 2.7(6)
C1 N3 C3 S3 -179.4(3)
C12 S3 C3 N2 -24.6(4)
C12 S3 C3 N3 157.3(3)
C7 N5 C4 C5 1.5(7)
C7 N5 C4 S2 174.0(4)
N4 C5 C4 N5 -3.3(7)
N4 C5 C4 S2 -175.5(3)
C2 S2 C4 N5 103.3(4)
C2 S2 C4 C5 -84.0(4)
C1 S1 C8 N6 94.5(4)
C1 S1 C8 C11 -89.4(4)
C11 C8 N6 C9 0.2(7)
S1 C8 N6 C9 176.3(4)
C8 N6 C9 C10 -0.1(8)
C11 N7 C10 C9 -1.3(9)
N6 C9 C10 N7 0.7(9)
C10 N7 C11 C8 1.4(9)
N6 C8 C11 N7 -0.9(9)
S1 C8 C11 N7 -176.9(5)
C15 N9 C12 C13 0.0(7)
C15 N9 C12 S3 173.0(4)
C3 S3 C12 N9 134.3(4)
C3 S3 C12 C13 -52.7(4)
C14 N8 C13 C12 0.6(8)
N9 C12 C13 N8 0.4(8)
S3 C12 C13 N8 -172.1(4)
C13 N8 C14 C15 -1.9(8)
C12 N9 C15 C14 -1.3(9)
N8 C14 C15 N9 2.5(10)
